data_2240951
loop_
_publ_author_name
Rihanabanu
'Anitha, B. R.'
'Meenakshi, T. G.'
'Kumar, K. Mahesh'
'Devarajegowda, H. C.'

_publ_section_title
;
 Crystal structure of diethyl
 2-[(2-sulfanylquinolin-3-yl)methylidene]malonate
;
_journal_coeditor_code JJ2194
_journal_issue 8
_journal_name_full 'Acta Crystallographica Section E'
_journal_page_first o594
_journal_page_last o595
_journal_paper_doi 10.1107/S2056989015013596
_journal_volume 71
_journal_year 2015
_chemical_formula_moiety 'C17 H17 N O4 S'
_chemical_formula_sum 'C17 H17 N O4 S'
_chemical_formula_weight 331.37
_chemical_melting_point 458
_chemical_name_systematic
;
Diethyl 2-[(2-sulfanylquinolin-3-yl)methylidene]malonate
;
_space_group_crystal_system triclinic
_space_group_IT_number 2
_space_group_name_Hall '-P 1'
_space_group_name_H-M_alt 'P -1'
_symmetry_space_group_name_Hall '-P 1'
_symmetry_space_group_name_H-M 'P -1'
_atom_sites_solution_hydrogens geom
_audit_creation_method SHELXL-2014/7
_cell_angle_alpha 90.158(2)
_cell_angle_beta 99.486(2)
_cell_angle_gamma 113.301(2)
_cell_formula_units_Z 2
_cell_length_a 7.3739(4)
_cell_length_b 7.8148(4)
_cell_length_c 15.8149(7)
_cell_measurement_reflns_used 5853
_cell_measurement_temperature 296(2)
_cell_measurement_theta_max 32.516
_cell_measurement_theta_min 2.619
_cell_volume 823.24(7)
_computing_cell_refinement
;
SAINT (Bruker, 2001)
;
_computing_data_collection
;
SMART (Bruker, 2001)
;
_computing_data_reduction
;
SAINT (Bruker, 2001)
;
_computing_molecular_graphics
;
ORTEP-3 for Windows (Farrugia, 2012)
;
_computing_publication_material
;
SHELXL2014 (Sheldrick, 2015)
;
_computing_structure_refinement
;
SHELXL2014 (Sheldrick, 2015)
;
_computing_structure_solution
;
SHELXS2014 (Sheldrick, 2008)
;
_diffrn_ambient_temperature 296(2)
_diffrn_detector_area_resol_mean 10.0
_diffrn_measured_fraction_theta_full 0.998
_diffrn_measured_fraction_theta_max 0.981
_diffrn_measurement_device_type 'Bruker SMART CCD area-detector'
_diffrn_measurement_method '\w and \f scans'
_diffrn_radiation_monochromator graphite
_diffrn_radiation_source 'fine-focus sealed tube'
_diffrn_radiation_type MoK\a
_diffrn_radiation_wavelength 0.71073
_diffrn_reflns_av_R_equivalents 0.0253
_diffrn_reflns_limit_h_max 10
_diffrn_reflns_limit_h_min -11
_diffrn_reflns_limit_k_max 11
_diffrn_reflns_limit_k_min -11
_diffrn_reflns_limit_l_max 23
_diffrn_reflns_limit_l_min -23
_diffrn_reflns_number 21213
_diffrn_reflns_theta_full 25.242
_diffrn_reflns_theta_max 32.516
_diffrn_reflns_theta_min 2.619
_exptl_absorpt_coefficient_mu 0.216
_exptl_absorpt_correction_T_max 1.0000
_exptl_absorpt_correction_T_min 0.7700
_exptl_absorpt_correction_type multi-scan
_exptl_absorpt_process_details
;
(SADABS; Sheldrick, 2007)
;
_exptl_crystal_colour yellow
_exptl_crystal_density_diffrn 1.337
_exptl_crystal_description plate
_exptl_crystal_F_000 348
_exptl_crystal_size_max 0.24
_exptl_crystal_size_mid 0.20
_exptl_crystal_size_min 0.12
_refine_diff_density_max 0.983
_refine_diff_density_min -0.478
_refine_ls_extinction_method none
_refine_ls_goodness_of_fit_ref 1.044
_refine_ls_hydrogen_treatment mixed
_refine_ls_matrix_type full
_refine_ls_number_parameters 234
_refine_ls_number_reflns 5853
_refine_ls_number_restraints 0
_refine_ls_restrained_S_all 1.044
_refine_ls_R_factor_all 0.0792
_refine_ls_R_factor_gt 0.0615
_refine_ls_shift/su_max 0.000
_refine_ls_shift/su_mean 0.000
_refine_ls_structure_factor_coef Fsqd
_refine_ls_weighting_details 'w=1/[\s^2^(Fo^2^)+(0.1265P)^2^+0.1563P] where P=(Fo^2^+2Fc^2^)/3'
_refine_ls_weighting_scheme calc
_refine_ls_wR_factor_gt 0.1918
_refine_ls_wR_factor_ref 0.2134
_reflns_number_gt 4295
_reflns_number_total 5853
_reflns_threshold_expression 'I > 2\s(I)'
_cod_data_source_file jj2194sup1.cif
_cod_data_source_block I
_cod_database_code 2240951
_shelx_space_group_comment
;
The symmetry employed for this shelxl refinement is uniquely defined
by the following loop, which should always be used as a source of
symmetry information in preference to the above space-group names.
They are only intended as comments.
;

loop_
_space_group_symop_operation_xyz
'x, y, z'
'-x, -y, -z'

loop_
_atom_site_type_symbol
_atom_site_label
_atom_site_fract_x
_atom_site_fract_y
_atom_site_fract_z
_atom_site_U_iso_or_equiv
_atom_site_adp_type
_atom_site_calc_flag
_atom_site_occupancy
S S1 0.89170(8) 0.93555(6) 0.36268(3) 0.05361(17) Uani d 1
H H1 0.9130 1.0542 0.4163 0.080 Uiso calc 1
O O2 0.9018(3) 0.6179(2) 0.10198(11) 0.0741(5) Uani d 1
O O3 0.6426(2) 0.3469(2) 0.05791(8) 0.0546(3) Uani d 1
O O4 0.5360(3) 0.1266(2) 0.23539(12) 0.0772(5) Uani d 1
O O5 0.3614(2) 0.2881(2) 0.17989(10) 0.0584(4) Uani d 1
N N6 0.8126(2) 0.71751(18) 0.48999(9) 0.0417(3) Uani d 1
C C7 0.8326(2) 0.7292(2) 0.40651(10) 0.0380(3) Uani d 1
C C8 0.7963(2) 0.5561(2) 0.35911(10) 0.0370(3) Uani d 1
C C9 0.7551(2) 0.3953(2) 0.40069(10) 0.0398(3) Uani d 1
C C10 0.7342(2) 0.3901(2) 0.48846(10) 0.0383(3) Uani d 1
C C11 0.7609(2) 0.5567(2) 0.53269(10) 0.0388(3) Uani d 1
C C12 0.7363(3) 0.5596(3) 0.61848(11) 0.0491(4) Uani d 1
C C13 0.6855(3) 0.3962(3) 0.65909(13) 0.0552(4) Uani d 1
C C14 0.6621(3) 0.2299(3) 0.61664(14) 0.0555(5) Uani d 1
C C15 0.6872(3) 0.2268(2) 0.53337(13) 0.0480(4) Uani d 1
C C16 0.8203(2) 0.5658(2) 0.26908(10) 0.0409(3) Uani d 1
C C17 0.7083(2) 0.4422(2) 0.20334(10) 0.0408(3) Uani d 1
C C18 0.5287(3) 0.2679(2) 0.20902(10) 0.0452(4) Uani d 1
C C19 0.7642(3) 0.4825(3) 0.11661(11) 0.0480(4) Uani d 1
C C20 0.1759(3) 0.1201(4) 0.17362(19) 0.0786(7) Uani d 1
H H20A 0.1767 0.0250 0.1343 0.094 Uiso calc 1
H H20B 0.1638 0.0706 0.2296 0.094 Uiso calc 1
C C21 0.0112(5) 0.1699(7) 0.1429(4) 0.153(2) Uani d 1
H H21A 0.0306 0.2843 0.1731 0.229 Uiso calc 1
H H21B -0.1114 0.0724 0.1525 0.229 Uiso calc 1
H H21C 0.0038 0.1864 0.0825 0.229 Uiso calc 1
C C22 0.6792(4) 0.3723(4) -0.03002(13) 0.0671(6) Uani d 1
H H22A 0.6744 0.4891 -0.0482 0.081 Uiso calc 1
H H22B 0.8109 0.3761 -0.0333 0.081 Uiso calc 1
C C23 0.5247(5) 0.2163(5) -0.08543(16) 0.0886(9) Uani d 1
H H23A 0.5372 0.1023 -0.0698 0.133 Uiso calc 1
H H23B 0.5403 0.2350 -0.1442 0.133 Uiso calc 1
H H23C 0.3946 0.2086 -0.0788 0.133 Uiso calc 1
H H9 0.737(4) 0.276(4) 0.3721(18) 0.066(7) Uiso d 1
H H12 0.762(4) 0.689(4) 0.6437(17) 0.063(7) Uiso d 1
H H13 0.658(4) 0.395(4) 0.715(2) 0.079(8) Uiso d 1
H H14 0.628(5) 0.139(5) 0.643(2) 0.081(9) Uiso d 1
H H15 0.659(4) 0.107(4) 0.5002(17) 0.067(7) Uiso d 1
H H16 0.917(3) 0.662(3) 0.2553(14) 0.044(5) Uiso d 1

loop_
_atom_site_aniso_label
_atom_site_aniso_U_11
_atom_site_aniso_U_22
_atom_site_aniso_U_33
_atom_site_aniso_U_12
_atom_site_aniso_U_13
_atom_site_aniso_U_23
S1 0.0738(3) 0.0359(2) 0.0479(3) 0.0171(2) 0.0148(2) 0.00743(17)
O2 0.0679(9) 0.0726(10) 0.0589(8) -0.0024(8) 0.0283(7) -0.0006(7)
O3 0.0549(7) 0.0603(8) 0.0379(6) 0.0098(6) 0.0140(5) -0.0042(5)
O4 0.0872(12) 0.0437(7) 0.0777(11) 0.0108(7) -0.0076(9) 0.0067(7)
O5 0.0415(6) 0.0578(8) 0.0658(8) 0.0070(5) 0.0153(6) 0.0071(6)
N6 0.0510(7) 0.0334(6) 0.0386(6) 0.0135(5) 0.0112(5) 0.0010(5)
C7 0.0385(7) 0.0340(6) 0.0382(7) 0.0113(5) 0.0064(5) 0.0000(5)
C8 0.0334(6) 0.0358(6) 0.0370(6) 0.0097(5) 0.0042(5) -0.0023(5)
C9 0.0377(7) 0.0339(6) 0.0426(7) 0.0109(5) 0.0021(5) -0.0043(5)
C10 0.0329(6) 0.0341(6) 0.0424(7) 0.0089(5) 0.0037(5) 0.0026(5)
C11 0.0365(7) 0.0365(7) 0.0400(7) 0.0107(5) 0.0080(5) 0.0040(5)
C12 0.0539(9) 0.0499(9) 0.0425(8) 0.0176(7) 0.0146(7) 0.0047(7)
C13 0.0530(10) 0.0634(11) 0.0481(9) 0.0188(8) 0.0174(8) 0.0153(8)
C14 0.0499(9) 0.0497(10) 0.0597(11) 0.0121(7) 0.0108(8) 0.0200(8)
C15 0.0440(8) 0.0370(7) 0.0558(9) 0.0104(6) 0.0049(7) 0.0077(7)
C16 0.0379(7) 0.0400(7) 0.0408(7) 0.0112(6) 0.0082(6) -0.0002(6)
C17 0.0396(7) 0.0429(7) 0.0370(7) 0.0128(6) 0.0090(5) 0.0005(6)
C18 0.0496(8) 0.0419(8) 0.0340(7) 0.0084(6) 0.0062(6) -0.0028(6)
C19 0.0449(8) 0.0536(9) 0.0419(8) 0.0142(7) 0.0128(6) 0.0002(7)
C20 0.0509(11) 0.0720(15) 0.0844(16) -0.0077(10) 0.0189(11) 0.0015(12)
C21 0.0525(17) 0.125(3) 0.240(6) 0.0057(18) -0.007(2) 0.052(4)
C22 0.0709(13) 0.0810(15) 0.0411(9) 0.0172(11) 0.0226(9) 0.0020(9)
C23 0.115(2) 0.0886(19) 0.0448(11) 0.0240(17) 0.0127(12) -0.0065(11)

loop_
_atom_type_symbol
_atom_type_description
_atom_type_scat_dispersion_real
_atom_type_scat_dispersion_imag
_atom_type_scat_source
C C 0.0033 0.0016 'International Tables Vol C Tables 4.2.6.8 and 6.1.1.4'
H H 0.0000 0.0000 'International Tables Vol C Tables 4.2.6.8 and 6.1.1.4'
N N 0.0061 0.0033 'International Tables Vol C Tables 4.2.6.8 and 6.1.1.4'
O O 0.0106 0.0060 'International Tables Vol C Tables 4.2.6.8 and 6.1.1.4'
S S 0.1246 0.1234 'International Tables Vol C Tables 4.2.6.8 and 6.1.1.4'

loop_
_geom_angle_atom_site_label_1
_geom_angle_atom_site_label_2
_geom_angle_atom_site_label_3
_geom_angle
C7 S1 H1 109.5
C19 O3 C22 116.21(16)
C18 O5 C20 116.10(19)
C7 N6 C11 125.49(13)
N6 C7 C8 116.36(14)
N6 C7 S1 119.98(11)
C8 C7 S1 123.65(12)
C9 C8 C7 119.72(14)
C9 C8 C16 122.79(14)
C7 C8 C16 117.33(14)
C8 C9 C10 121.62(14)
C8 C9 H9 122.7(16)
C10 C9 H9 115.7(16)
C11 C10 C15 118.31(15)
C11 C10 C9 118.09(14)
C15 C10 C9 123.61(15)
N6 C11 C12 120.63(14)
N6 C11 C10 118.56(14)
C12 C11 C10 120.81(15)
C13 C12 C11 118.92(17)
C13 C12 H12 127.7(14)
C11 C12 H12 113.3(14)
C12 C13 C14 121.07(18)
C12 C13 H13 119.0(18)
C14 C13 H13 119.8(18)
C15 C14 C13 120.20(17)
C15 C14 H14 124(2)
C13 C14 H14 116(2)
C14 C15 C10 120.66(17)
C14 C15 H15 121.4(15)
C10 C15 H15 117.6(15)
C17 C16 C8 127.50(15)
C17 C16 H16 114.3(14)
C8 C16 H16 118.2(14)
C16 C17 C18 125.18(14)
C16 C17 C19 117.59(15)
C18 C17 C19 117.22(14)
O4 C18 O5 124.31(18)
O4 C18 C17 124.41(18)
O5 C18 C17 111.27(15)
O2 C19 O3 124.24(16)
O2 C19 C17 124.71(17)
O3 C19 C17 111.04(15)
C21 C20 O5 108.0(3)
C21 C20 H20A 110.1
O5 C20 H20A 110.1
C21 C20 H20B 110.1
O5 C20 H20B 110.1
H20A C20 H20B 108.4
C20 C21 H21A 109.5
C20 C21 H21B 109.5
H21A C21 H21B 109.5
C20 C21 H21C 109.5
H21A C21 H21C 109.5
H21B C21 H21C 109.5
C23 C22 O3 108.17(19)
C23 C22 H22A 110.1
O3 C22 H22A 110.1
C23 C22 H22B 110.1
O3 C22 H22B 110.1
H22A C22 H22B 108.4
C22 C23 H23A 109.5
C22 C23 H23B 109.5
H23A C23 H23B 109.5
C22 C23 H23C 109.5
H23A C23 H23C 109.5
H23B C23 H23C 109.5

loop_
_geom_bond_atom_site_label_1
_geom_bond_atom_site_label_2
_geom_bond_distance
S1 C7 1.6796(16)
S1 H1 1.2000
O2 C19 1.197(2)
O3 C19 1.326(2)
O3 C22 1.459(2)
O4 C18 1.199(2)
O5 C18 1.314(2)
O5 C20 1.462(3)
N6 C7 1.352(2)
N6 C11 1.375(2)
C7 C8 1.451(2)
C8 C9 1.369(2)
C8 C16 1.462(2)
C9 C10 1.421(2)
C9 H9 0.99(3)
C10 C11 1.403(2)
C10 C15 1.411(2)
C11 C12 1.399(2)
C12 C13 1.374(3)
C12 H12 1.02(3)
C13 C14 1.396(3)
C13 H13 0.94(3)
C14 C15 1.361(3)
C14 H14 0.80(3)
C15 H15 1.00(3)
C16 C17 1.333(2)
C16 H16 0.86(2)
C17 C18 1.494(2)
C17 C19 1.495(2)
C20 C21 1.429(5)
C20 H20A 0.9700
C20 H20B 0.9700
C21 H21A 0.9600
C21 H21B 0.9600
C21 H21C 0.9600
C22 C23 1.456(4)
C22 H22A 0.9700
C22 H22B 0.9700
C23 H23A 0.9600
C23 H23B 0.9600
C23 H23C 0.9600

loop_
_geom_hbond_atom_site_label_D
_geom_hbond_atom_site_label_H
_geom_hbond_atom_site_label_A
_geom_hbond_site_symmetry_A
_geom_hbond_distance_DH
_geom_hbond_distance_HA
_geom_hbond_distance_DA
_geom_hbond_angle_DHA
_geom_hbond_publ_flag
S1 H1 N6 2_776 1.20 2.3700 3.3389(14) 136.00 yes
C9 H9 O4 . 0.99(3) 2.41(3) 3.122(2) 129(2) yes
C22 H22B O2 2_765 0.97 2.5200 3.438(4) 158 yes

loop_
_geom_torsion_atom_site_label_1
_geom_torsion_atom_site_label_2
_geom_torsion_atom_site_label_3
_geom_torsion_atom_site_label_4
_geom_torsion
C11 N6 C7 C8 -0.1(2)
C11 N6 C7 S1 178.63(13)
N6 C7 C8 C9 -3.4(2)
S1 C7 C8 C9 177.93(12)
N6 C7 C8 C16 -179.02(14)
S1 C7 C8 C16 2.3(2)
C7 C8 C9 C10 4.1(2)
C16 C8 C9 C10 179.47(14)
C8 C9 C10 C11 -1.3(2)
C8 C9 C10 C15 178.46(15)
C7 N6 C11 C12 -177.33(16)
C7 N6 C11 C10 2.9(2)
C15 C10 C11 N6 178.10(14)
C9 C10 C11 N6 -2.1(2)
C15 C10 C11 C12 -1.7(2)
C9 C10 C11 C12 178.05(15)
N6 C11 C12 C13 -179.72(17)
C10 C11 C12 C13 0.1(3)
C11 C12 C13 C14 1.2(3)
C12 C13 C14 C15 -0.7(3)
C13 C14 C15 C10 -1.0(3)
C11 C10 C15 C14 2.2(2)
C9 C10 C15 C14 -177.58(16)
C9 C8 C16 C17 42.8(3)
C7 C8 C16 C17 -141.69(17)
C8 C16 C17 C18 1.8(3)
C8 C16 C17 C19 -179.45(16)
C20 O5 C18 O4 -5.2(3)
C20 O5 C18 C17 173.63(17)
C16 C17 C18 O4 -78.9(3)
C19 C17 C18 O4 102.4(2)
C16 C17 C18 O5 102.3(2)
C19 C17 C18 O5 -76.47(19)
C22 O3 C19 O2 -2.2(3)
C22 O3 C19 C17 178.64(18)
C16 C17 C19 O2 -0.2(3)
C18 C17 C19 O2 178.7(2)
C16 C17 C19 O3 178.96(16)
C18 C17 C19 O3 -2.2(2)
C18 O5 C20 C21 178.7(3)
C19 O3 C22 C23 -176.6(2)

_cod_database_fobs_code 2240951
